data_7025852
loop_
_publ_author_name
'Clark, Lawrence'
'Deacon, Glen B.'
'Forsyth, Craig M.'
'Junk, Peter C.'
'Mountford, Philip'
'Townley, Josh P.'

_publ_section_title
;
 Low-coordinate rare-earth complexes of the asymmetric
 2,4-di-tert-butylphenolate ligand prepared by redox
 transmetallation/protolysis reactions, and their reactivity towards
 ring-opening polymerisation.
;
_journal_issue 29
_journal_name_full 'Dalton transactions (Cambridge, England : 2003)'
_journal_page_first 6693
_journal_page_last 6704
_journal_paper_doi 10.1039/c0dt00023j
_journal_volume 39
_journal_year 2010
_chemical_formula_moiety 'C92 H142 Er2 O8'
_chemical_formula_sum 'C92 H142 Er2 O8'
_chemical_formula_weight 1710.58
_chemical_name_systematic
;
?
;
_space_group_IT_number 2
_symmetry_cell_setting triclinic
_symmetry_space_group_name_Hall '-P 1'
_symmetry_space_group_name_H-M 'P -1'
_atom_sites_solution_hydrogens geom
_atom_sites_solution_primary direct
_atom_sites_solution_secondary difmap
_audit_creation_method SHELXL-97
_cell_angle_alpha 72.387(1)
_cell_angle_beta 82.619(1)
_cell_angle_gamma 81.695(1)
_cell_formula_units_Z 1
_cell_length_a 11.6509(2)
_cell_length_b 14.0152(2)
_cell_length_c 14.7135(2)
_cell_measurement_reflns_used 10641
_cell_measurement_temperature 123(2)
_cell_measurement_theta_max 27.88
_cell_measurement_theta_min 0.41
_cell_volume 2256.75(6)
_computing_cell_refinement 'Bruker Apex2 v2.0'
_computing_data_collection 'Bruker Apex2 v2.0'
_computing_data_reduction 'Bruker Apex2 v2.0'
_computing_molecular_graphics X-Seed
_computing_publication_material CIFTAB
_computing_structure_refinement 'SHELXL-97 (Sheldrick, 1997)'
_computing_structure_solution 'SHELXS-97 (Sheldrick, 1990)'
_diffrn_ambient_temperature 123(2)
_diffrn_measured_fraction_theta_full 0.995
_diffrn_measured_fraction_theta_max 0.995
_diffrn_measurement_device_type 'Bruker X8 Apex CCD'
_diffrn_measurement_method 'thin slice phi and omega scans'
_diffrn_radiation_monochromator graphite
_diffrn_radiation_source 'fine-focus sealed tube'
_diffrn_radiation_type MoK\a
_diffrn_radiation_wavelength 0.71073
_diffrn_reflns_av_R_equivalents 0.0339
_diffrn_reflns_av_sigmaI/netI 0.0383
_diffrn_reflns_limit_h_max 13
_diffrn_reflns_limit_h_min -15
_diffrn_reflns_limit_k_max 18
_diffrn_reflns_limit_k_min -18
_diffrn_reflns_limit_l_max 19
_diffrn_reflns_limit_l_min -19
_diffrn_reflns_number 29373
_diffrn_reflns_theta_full 27.50
_diffrn_reflns_theta_max 27.50
_diffrn_reflns_theta_min 1.77
_diffrn_standards_number 0
_exptl_absorpt_coefficient_mu 1.897
_exptl_absorpt_correction_T_max 0.89
_exptl_absorpt_correction_T_min 0.80
_exptl_absorpt_correction_type multi-scan
_exptl_absorpt_process_details SADABS
_exptl_crystal_colour pink
_exptl_crystal_density_diffrn 1.259
_exptl_crystal_density_method 'not measured'
_exptl_crystal_description block
_exptl_crystal_F_000 894
_exptl_crystal_size_max 0.10
_exptl_crystal_size_mid 0.07
_exptl_crystal_size_min 0.06
_refine_diff_density_max 1.464
_refine_diff_density_min -0.961
_refine_diff_density_rms 0.089
_refine_ls_extinction_method none
_refine_ls_goodness_of_fit_ref 1.066
_refine_ls_hydrogen_treatment constr
_refine_ls_matrix_type full
_refine_ls_number_parameters 506
_refine_ls_number_reflns 10298
_refine_ls_number_restraints 62
_refine_ls_restrained_S_all 1.087
_refine_ls_R_factor_all 0.0365
_refine_ls_R_factor_gt 0.0319
_refine_ls_shift/su_max 0.001
_refine_ls_shift/su_mean 0.000
_refine_ls_structure_factor_coef Fsqd
_refine_ls_weighting_details 'calc w=1/[\s^2^(Fo^2^)+(0.0375P)^2^+1.4208P] where P=(Fo^2^+2Fc^2^)/3'
_refine_ls_weighting_scheme calc
_refine_ls_wR_factor_gt 0.0746
_refine_ls_wR_factor_ref 0.0771
_reflns_number_gt 9397
_reflns_number_total 10298
_reflns_threshold_expression >2sigma(I)
_cod_data_source_file c0dt00023j.txt
_cod_data_source_block josh08
_cod_database_code 7025852

loop_
_symmetry_equiv_pos_as_xyz
'x, y, z'
'-x, -y, -z'

loop_
_atom_site_label
_atom_site_type_symbol
_atom_site_fract_x
_atom_site_fract_y
_atom_site_fract_z
_atom_site_U_iso_or_equiv
_atom_site_adp_type
_atom_site_occupancy
_atom_site_symmetry_multiplicity
_atom_site_calc_flag
_atom_site_refinement_flags
_atom_site_disorder_assembly
_atom_site_disorder_group
Er1 Er -0.003027(11) 0.883658(10) 0.471279(9) 0.02321(5) Uani 1 1 d . . .
O1 O 0.08046(17) 0.95484(16) 0.56134(14) 0.0250(4) Uani 1 1 d . . .
O2 O 0.14390(19) 0.84677(18) 0.38635(15) 0.0321(5) Uani 1 1 d . . .
O3 O -0.0734(2) 0.77491(19) 0.58497(15) 0.0354(5) Uani 1 1 d . . .
O4 O -0.1173(2) 0.83578(18) 0.37627(16) 0.0350(5) Uani 1 1 d . . .
C1 C 0.0999(2) 0.9155(2) 0.6572(2) 0.0232(6) Uani 1 1 d . . .
C2 C 0.2114(2) 0.8860(2) 0.6892(2) 0.0247(6) Uani 1 1 d . . .
C3 C 0.2159(3) 0.8484(3) 0.7884(2) 0.0319(7) Uani 1 1 d . . .
H3 H 0.2904 0.8278 0.8120 0.038 Uiso 1 1 calc R . .
C4 C 0.1185(3) 0.8391(3) 0.8548(2) 0.0356(7) Uani 1 1 d . A .
C5 C 0.0106(3) 0.8690(3) 0.8200(2) 0.0346(7) Uani 1 1 d . . .
H5 H -0.0579 0.8633 0.8631 0.041 Uiso 1 1 calc R . .
C6 C 0.0017(3) 0.9071(2) 0.7225(2) 0.0296(6) Uani 1 1 d . . .
H6 H -0.0732 0.9281 0.6997 0.036 Uiso 1 1 calc R . .
C7 C 0.3230(2) 0.8886(3) 0.6221(2) 0.0281(6) Uani 1 1 d . . .
C8 C 0.4327(3) 0.8603(3) 0.6765(3) 0.0399(8) Uani 1 1 d . . .
H8A H 0.4330 0.7912 0.7187 0.060 Uiso 1 1 calc R . .
H8B H 0.4330 0.9065 0.7149 0.060 Uiso 1 1 calc R . .
H8C H 0.5020 0.8652 0.6306 0.060 Uiso 1 1 calc R . .
C9 C 0.3256(3) 0.8123(3) 0.5663(2) 0.0350(7) Uani 1 1 d . . .
H9A H 0.2574 0.8287 0.5295 0.053 Uiso 1 1 calc R . .
H9B H 0.3244 0.7445 0.6111 0.053 Uiso 1 1 calc R . .
H9C H 0.3967 0.8149 0.5225 0.053 Uiso 1 1 calc R . .
C10 C 0.3319(3) 0.9940(3) 0.5528(2) 0.0380(8) Uani 1 1 d . . .
H10A H 0.3325 1.0421 0.5891 0.057 Uiso 1 1 calc R . .
H10B H 0.2650 1.0139 0.5143 0.057 Uiso 1 1 calc R . .
H10C H 0.4041 0.9937 0.5104 0.057 Uiso 1 1 calc R . .
C11 C 0.1321(5) 0.7912(4) 0.9617(3) 0.0657(14) Uani 1 1 d . . .
C12 C 0.0443(10) 0.8624(10) 1.0156(7) 0.064(3) Uani 0.497(8) 1 d PU A 1
H12A H -0.0320 0.8755 0.9902 0.096 Uiso 0.497(8) 1 calc PR A 1
H12B H 0.0763 0.9263 1.0045 0.096 Uiso 0.497(8) 1 calc PR A 1
H12C H 0.0359 0.8282 1.0844 0.096 Uiso 0.497(8) 1 calc PR A 1
C12' C 0.0396(8) 0.8056(8) 1.0272(6) 0.049(2) Uani 0.503(8) 1 d PU A 2
H12D H 0.0608 0.7703 1.0922 0.074 Uiso 0.503(8) 1 calc PR A 2
H12E H -0.0285 0.7790 1.0153 0.074 Uiso 0.503(8) 1 calc PR A 2
H12F H 0.0211 0.8778 1.0203 0.074 Uiso 0.503(8) 1 calc PR A 2
C13 C 0.0675(11) 0.6879(9) 0.9818(8) 0.088(4) Uani 0.497(8) 1 d PU A 1
H13A H -0.0111 0.7064 0.9603 0.131 Uiso 0.497(8) 1 calc PR A 1
H13B H 0.0624 0.6525 1.0504 0.131 Uiso 0.497(8) 1 calc PR A 1
H13C H 0.1128 0.6439 0.9465 0.131 Uiso 0.497(8) 1 calc PR A 1
C13' C 0.1888(9) 0.6780(7) 0.9812(6) 0.062(3) Uani 0.503(8) 1 d PU A 2
H13D H 0.2528 0.6735 0.9320 0.093 Uiso 0.503(8) 1 calc PR A 2
H13E H 0.1299 0.6355 0.9793 0.093 Uiso 0.503(8) 1 calc PR A 2
H13F H 0.2188 0.6550 1.0444 0.093 Uiso 0.503(8) 1 calc PR A 2
C14 C 0.2384(8) 0.7673(9) 0.9900(6) 0.055(2) Uani 0.497(8) 1 d PU A 1
H14A H 0.2338 0.7373 1.0596 0.082 Uiso 0.497(8) 1 calc PR A 1
H14B H 0.2783 0.8282 0.9726 0.082 Uiso 0.497(8) 1 calc PR A 1
H14C H 0.2819 0.7188 0.9588 0.082 Uiso 0.497(8) 1 calc PR A 1
C14' C 0.2496(8) 0.8319(9) 0.9886(6) 0.055(2) Uani 0.503(8) 1 d PU A 2
H14D H 0.3167 0.8211 0.9440 0.082 Uiso 0.503(8) 1 calc PR A 2
H14E H 0.2668 0.7943 1.0542 0.082 Uiso 0.503(8) 1 calc PR A 2
H14F H 0.2333 0.9039 0.9832 0.082 Uiso 0.503(8) 1 calc PR A 2
C15 C 0.2124(3) 0.7666(3) 0.3688(2) 0.0302(7) Uani 1 1 d . . .
C16 C 0.3091(3) 0.7768(3) 0.2989(2) 0.0306(7) Uani 1 1 d . . .
C17 C 0.3729(3) 0.6875(3) 0.2895(3) 0.0384(8) Uani 1 1 d . . .
H17 H 0.4382 0.6929 0.2431 0.046 Uiso 1 1 calc R . .
C18 C 0.3482(3) 0.5917(3) 0.3427(3) 0.0462(9) Uani 1 1 d . . .
C19 C 0.2532(3) 0.5847(3) 0.4102(3) 0.0473(10) Uani 1 1 d . . .
H19 H 0.2332 0.5204 0.4484 0.057 Uiso 1 1 calc R . .
C20 C 0.1869(3) 0.6713(3) 0.4224(3) 0.0396(8) Uani 1 1 d . . .
H20 H 0.1219 0.6648 0.4691 0.047 Uiso 1 1 calc R . .
C21 C 0.3453(3) 0.8793(3) 0.2395(2) 0.0382(8) Uani 1 1 d . . .
C22 C 0.4509(3) 0.8716(3) 0.1669(3) 0.0517(10) Uani 1 1 d . . .
H22A H 0.4699 0.9394 0.1306 0.077 Uiso 1 1 calc R . .
H22B H 0.4324 0.8368 0.1229 0.077 Uiso 1 1 calc R . .
H22C H 0.5178 0.8336 0.2010 0.077 Uiso 1 1 calc R . .
C23 C 0.2453(4) 0.9438(4) 0.1833(3) 0.0627(13) Uani 1 1 d . . .
H23A H 0.1768 0.9514 0.2278 0.094 Uiso 1 1 calc R . .
H23B H 0.2260 0.9109 0.1380 0.094 Uiso 1 1 calc R . .
H23C H 0.2690 1.0103 0.1480 0.094 Uiso 1 1 calc R . .
C24 C 0.3788(4) 0.9338(3) 0.3063(3) 0.0453(9) Uani 1 1 d . . .
H24A H 0.4037 0.9992 0.2684 0.068 Uiso 1 1 calc R . .
H24B H 0.4428 0.8929 0.3425 0.068 Uiso 1 1 calc R . .
H24C H 0.3115 0.9442 0.3509 0.068 Uiso 1 1 calc R . .
C25 C 0.4233(4) 0.4993(4) 0.3249(5) 0.0766(18) Uani 1 1 d . . .
C26 C 0.3830(5) 0.4018(4) 0.3884(5) 0.090(2) Uani 1 1 d . . .
H26A H 0.4295 0.3454 0.3701 0.135 Uiso 1 1 calc R . .
H26B H 0.3007 0.4009 0.3812 0.135 Uiso 1 1 calc R . .
H26C H 0.3924 0.3957 0.4552 0.135 Uiso 1 1 calc R . .
C27 C 0.4068(7) 0.4992(5) 0.2197(5) 0.114(3) Uani 1 1 d . . .
H27A H 0.4295 0.5620 0.1740 0.171 Uiso 1 1 calc R . .
H27B H 0.3249 0.4939 0.2151 0.171 Uiso 1 1 calc R . .
H27C H 0.4556 0.4418 0.2050 0.171 Uiso 1 1 calc R . .
C28 C 0.5484(4) 0.5049(4) 0.3339(8) 0.155(4) Uani 1 1 d . . .
H28A H 0.5714 0.5697 0.2925 0.232 Uiso 1 1 calc R . .
H28B H 0.5969 0.4500 0.3145 0.232 Uiso 1 1 calc R . .
H28C H 0.5588 0.4989 0.4005 0.232 Uiso 1 1 calc R . .
C29 C -0.1333(3) 0.7425(2) 0.6716(2) 0.0295(6) Uani 1 1 d . . .
C30 C -0.0964(3) 0.6540(2) 0.7420(2) 0.0321(7) Uani 1 1 d . . .
C31 C -0.1618(3) 0.6332(3) 0.8310(3) 0.0371(8) Uani 1 1 d . . .
H31 H -0.1363 0.5744 0.8794 0.045 Uiso 1 1 calc R . .
C32 C -0.2612(3) 0.6923(3) 0.8539(2) 0.0323(7) Uani 1 1 d . . .
C33 C -0.2968(3) 0.7772(2) 0.7811(2) 0.0294(6) Uani 1 1 d . . .
H33 H -0.3650 0.8196 0.7926 0.035 Uiso 1 1 calc R . .
C34 C -0.2345(3) 0.8007(2) 0.6926(2) 0.0304(7) Uani 1 1 d . . .
H34 H -0.2617 0.8587 0.6442 0.036 Uiso 1 1 calc R . .
C35 C 0.0109(3) 0.5833(3) 0.7230(3) 0.0482(10) Uani 1 1 d . . .
C36 C 0.1202(3) 0.6389(3) 0.6989(3) 0.0483(10) Uani 1 1 d . . .
H36A H 0.1110 0.6960 0.6411 0.072 Uiso 1 1 calc R . .
H36B H 0.1884 0.5926 0.6877 0.072 Uiso 1 1 calc R . .
H36C H 0.1311 0.6636 0.7524 0.072 Uiso 1 1 calc R . .
C37 C 0.0338(4) 0.4916(3) 0.8104(4) 0.0757(17) Uani 1 1 d . . .
H37A H 0.0419 0.5147 0.8656 0.114 Uiso 1 1 calc R . .
H37B H 0.1056 0.4507 0.7963 0.114 Uiso 1 1 calc R . .
H37C H -0.0316 0.4509 0.8251 0.114 Uiso 1 1 calc R . .
C38 C -0.0082(4) 0.5454(3) 0.6400(4) 0.0661(14) Uani 1 1 d . . .
H38A H -0.0701 0.5008 0.6599 0.099 Uiso 1 1 calc R . .
H38B H 0.0640 0.5081 0.6210 0.099 Uiso 1 1 calc R . .
H38C H -0.0309 0.6028 0.5856 0.099 Uiso 1 1 calc R . .
C39 C -0.3267(3) 0.6696(3) 0.9537(2) 0.0437(9) Uani 1 1 d . . .
C40 C -0.2880(7) 0.7316(5) 1.0098(4) 0.100(2) Uani 1 1 d U . .
H40A H -0.2039 0.7160 1.0147 0.150 Uiso 1 1 calc R . .
H40B H -0.3290 0.7155 1.0742 0.150 Uiso 1 1 calc R . .
H40C H -0.3061 0.8033 0.9771 0.150 Uiso 1 1 calc R . .
C41 C -0.4557(4) 0.6933(7) 0.9490(4) 0.129(4) Uani 1 1 d . . .
H41A H -0.4741 0.7647 0.9151 0.193 Uiso 1 1 calc R . .
H41B H -0.4945 0.6787 1.0141 0.193 Uiso 1 1 calc R . .
H41C H -0.4828 0.6519 0.9148 0.193 Uiso 1 1 calc R . .
C42 C -0.3013(6) 0.5597(4) 1.0112(3) 0.094(2) Uani 1 1 d . . .
H42A H -0.3080 0.5162 0.9715 0.141 Uiso 1 1 calc R . .
H42B H -0.3574 0.5443 1.0679 0.141 Uiso 1 1 calc R . .
H42C H -0.2222 0.5478 1.0313 0.141 Uiso 1 1 calc R . .
C43 C -0.1972(4) 0.7593(4) 0.4129(3) 0.0536(11) Uani 1 1 d . C .
H43A H -0.2584 0.7785 0.4594 0.064 Uiso 1 1 calc R B 1
H43B H -0.1550 0.6935 0.4450 0.064 Uiso 1 1 calc R B 1
C44 C -0.2485(6) 0.7536(6) 0.3292(5) 0.098(2) Uani 0.50 1 d PDU C 1
H44A H -0.3177 0.8038 0.3147 0.117 Uiso 0.50 1 calc PR C 1
H44B H -0.2712 0.6855 0.3390 0.117 Uiso 0.50 1 calc PR C 1
C45 C -0.1500(12) 0.7771(11) 0.2496(9) 0.086(3) Uani 0.50 1 d PU C 1
H45A H -0.0938 0.7166 0.2512 0.103 Uiso 0.50 1 calc PR C 1
H45B H -0.1806 0.8029 0.1859 0.103 Uiso 0.50 1 calc PR C 1
C45' C -0.1957(11) 0.8301(10) 0.2383(8) 0.086(3) Uani 0.50 1 d PDU C 2
H45C H -0.1708 0.7986 0.1860 0.103 Uiso 0.50 1 calc PR C 2
H45D H -0.2524 0.8900 0.2152 0.103 Uiso 0.50 1 calc PR C 2
C46 C -0.0941(4) 0.8576(3) 0.2726(3) 0.0460(9) Uani 0.50 1 d PD C 1
H46A H -0.0093 0.8525 0.2535 0.055 Uiso 0.50 1 calc PR C 1
H46B H -0.1298 0.9258 0.2396 0.055 Uiso 0.50 1 calc PR C 1
C46' C -0.0941(4) 0.8576(3) 0.2726(3) 0.0460(9) Uani 0.50 1 d P C 2
H46C H -0.0217 0.8174 0.2561 0.055 Uiso 0.50 1 calc PR C 2
H46D H -0.0853 0.9299 0.2429 0.055 Uiso 0.50 1 calc PR C 2
C44' C -0.2485(6) 0.7536(6) 0.3292(5) 0.098(2) Uani 0.50 1 d P C 2
H44C H -0.3341 0.7699 0.3367 0.117 Uiso 0.50 1 calc PR C 2
H44D H -0.2315 0.6845 0.3228 0.117 Uiso 0.50 1 calc PR C 2

loop_
_atom_site_aniso_label
_atom_site_aniso_U_11
_atom_site_aniso_U_22
_atom_site_aniso_U_33
_atom_site_aniso_U_23
_atom_site_aniso_U_13
_atom_site_aniso_U_12
Er1 0.01512(7) 0.03435(8) 0.02284(7) -0.01336(5) 0.00012(4) -0.00194(5)
O1 0.0167(9) 0.0365(12) 0.0241(10) -0.0117(9) -0.0071(8) 0.0009(8)
O2 0.0227(11) 0.0429(13) 0.0325(11) -0.0184(10) 0.0025(9) 0.0026(9)
O3 0.0301(12) 0.0502(14) 0.0291(11) -0.0140(10) 0.0048(9) -0.0164(11)
O4 0.0317(12) 0.0456(14) 0.0352(12) -0.0199(10) -0.0019(10) -0.0114(10)
C1 0.0195(14) 0.0286(15) 0.0231(13) -0.0093(11) -0.0035(11) -0.0019(11)
C2 0.0182(14) 0.0330(16) 0.0225(13) -0.0069(12) -0.0012(11) -0.0049(12)
C3 0.0262(16) 0.0432(19) 0.0246(15) -0.0064(13) -0.0075(12) -0.0014(14)
C4 0.044(2) 0.0372(18) 0.0212(15) -0.0053(13) 0.0001(13) 0.0023(15)
C5 0.0314(17) 0.0379(18) 0.0316(16) -0.0117(14) 0.0116(13) -0.0044(14)
C6 0.0179(14) 0.0372(17) 0.0354(16) -0.0138(14) 0.0015(12) -0.0044(12)
C7 0.0135(13) 0.0423(18) 0.0257(14) -0.0047(13) -0.0036(11) -0.0036(12)
C8 0.0180(15) 0.059(2) 0.0385(18) -0.0058(16) -0.0086(13) -0.0035(15)
C9 0.0201(15) 0.051(2) 0.0319(16) -0.0134(15) 0.0013(12) 0.0033(14)
C10 0.0203(15) 0.046(2) 0.0388(18) 0.0000(15) 0.0015(13) -0.0071(14)
C11 0.086(4) 0.074(3) 0.0206(17) -0.0023(18) 0.0034(19) 0.013(3)
C12 0.064(5) 0.085(5) 0.042(4) -0.025(4) -0.002(3) 0.012(4)
C12' 0.048(4) 0.065(4) 0.031(3) -0.012(3) -0.001(3) 0.002(3)
C13 0.084(5) 0.085(5) 0.075(5) 0.006(4) -0.008(4) -0.012(4)
C13' 0.072(5) 0.059(4) 0.045(4) -0.004(3) -0.004(3) 0.001(3)
C14 0.053(4) 0.069(5) 0.033(3) -0.009(3) -0.006(3) 0.009(4)
C14' 0.059(4) 0.075(5) 0.034(3) -0.017(3) -0.014(3) -0.006(4)
C15 0.0175(14) 0.0464(19) 0.0336(16) -0.0239(14) -0.0008(12) -0.0007(13)
C16 0.0195(14) 0.0468(19) 0.0323(16) -0.0226(14) -0.0010(12) -0.0025(13)
C17 0.0201(15) 0.055(2) 0.051(2) -0.0347(18) 0.0077(14) -0.0083(15)
C18 0.0287(18) 0.047(2) 0.075(3) -0.040(2) 0.0096(18) -0.0070(16)
C19 0.0341(19) 0.040(2) 0.076(3) -0.032(2) 0.0127(18) -0.0130(16)
C20 0.0240(16) 0.049(2) 0.052(2) -0.0280(17) 0.0101(15) -0.0083(15)
C21 0.0303(17) 0.048(2) 0.0320(17) -0.0111(15) 0.0039(14) 0.0027(15)
C22 0.035(2) 0.066(3) 0.045(2) -0.0121(19) 0.0129(17) -0.0004(19)
C23 0.042(2) 0.091(4) 0.037(2) -0.005(2) 0.0015(17) 0.017(2)
C24 0.046(2) 0.038(2) 0.049(2) -0.0108(16) 0.0075(17) -0.0085(17)
C25 0.049(3) 0.051(3) 0.140(5) -0.059(3) 0.040(3) -0.016(2)
C26 0.055(3) 0.044(3) 0.174(6) -0.050(3) 0.026(4) -0.001(2)
C27 0.131(6) 0.089(4) 0.145(6) -0.089(5) 0.069(5) -0.035(4)
C28 0.029(3) 0.059(3) 0.380(14) -0.088(6) 0.020(5) 0.005(2)
C29 0.0235(15) 0.0382(17) 0.0288(15) -0.0103(13) 0.0007(12) -0.0114(13)
C30 0.0190(14) 0.0290(16) 0.0456(18) -0.0085(14) 0.0014(13) -0.0022(12)
C31 0.0255(16) 0.0323(17) 0.0418(18) 0.0048(14) -0.0013(14) -0.0003(13)
C32 0.0224(15) 0.0377(18) 0.0318(16) -0.0031(13) -0.0006(12) -0.0036(13)
C33 0.0195(14) 0.0349(17) 0.0303(15) -0.0052(13) -0.0028(12) -0.0009(12)
C34 0.0233(15) 0.0356(17) 0.0281(15) -0.0010(13) -0.0067(12) -0.0036(13)
C35 0.0267(18) 0.038(2) 0.077(3) -0.0195(19) 0.0120(18) -0.0031(15)
C36 0.0205(16) 0.048(2) 0.077(3) -0.024(2) 0.0067(17) -0.0026(15)
C37 0.041(2) 0.036(2) 0.123(5) 0.001(3) 0.013(3) 0.0128(19)
C38 0.038(2) 0.056(3) 0.115(4) -0.051(3) 0.028(2) -0.0111(19)
C39 0.0290(18) 0.058(2) 0.0307(17) 0.0019(16) 0.0045(14) -0.0012(16)
C40 0.122(4) 0.114(4) 0.071(3) -0.043(3) 0.027(3) -0.035(3)
C41 0.033(3) 0.241(9) 0.047(3) 0.034(4) 0.015(2) 0.015(4)
C42 0.129(5) 0.083(4) 0.038(2) 0.010(2) 0.022(3) 0.007(4)
C43 0.049(2) 0.069(3) 0.054(2) -0.025(2) -0.0018(19) -0.031(2)
C44 0.094(4) 0.119(4) 0.098(4) -0.042(3) -0.019(3) -0.038(3)
C45 0.090(4) 0.098(4) 0.080(3) -0.038(3) -0.013(3) -0.016(3)
C45' 0.090(4) 0.098(4) 0.080(3) -0.038(3) -0.013(3) -0.016(3)
C46 0.049(2) 0.066(3) 0.0327(18) -0.0233(17) -0.0047(16) -0.0155(19)
C46' 0.049(2) 0.066(3) 0.0327(18) -0.0233(17) -0.0047(16) -0.0155(19)
C44' 0.094(4) 0.119(4) 0.098(4) -0.042(3) -0.019(3) -0.038(3)

loop_
_atom_type_symbol
_atom_type_description
_atom_type_scat_dispersion_real
_atom_type_scat_dispersion_imag
_atom_type_scat_source
C C 0.0033 0.0016 'International Tables Vol C Tables 4.2.6.8 and 6.1.1.4'
H H 0.0000 0.0000 'International Tables Vol C Tables 4.2.6.8 and 6.1.1.4'
O O 0.0106 0.0060 'International Tables Vol C Tables 4.2.6.8 and 6.1.1.4'
Er Er -0.2586 4.9576 'International Tables Vol C Tables 4.2.6.8 and 6.1.1.4'

loop_
_geom_angle_atom_site_label_1
_geom_angle_atom_site_label_2
_geom_angle_atom_site_label_3
_geom_angle
_geom_angle_site_symmetry_1
_geom_angle_site_symmetry_3
O3 Er1 O2 120.87(9) . .
O3 Er1 O1 120.64(8) . 2_576
O2 Er1 O1 118.48(8) . 2_576
O3 Er1 O1 95.78(8) . .
O2 Er1 O1 99.55(8) . .
O1 Er1 O1 73.01(8) 2_576 .
O3 Er1 O4 86.27(8) . .
O2 Er1 O4 88.52(8) . .
O1 Er1 O4 96.67(8) 2_576 .
O1 Er1 O4 169.05(8) . .
O3 Er1 Er1 112.25(6) . 2_576
O2 Er1 Er1 113.52(6) . 2_576
O1 Er1 Er1 36.66(5) 2_576 2_576
O1 Er1 Er1 36.34(5) . 2_576
O4 Er1 Er1 133.24(6) . 2_576
C1 O1 Er1 110.98(16) . 2_576
C1 O1 Er1 127.69(18) . .
Er1 O1 Er1 106.99(8) 2_576 .
C15 O2 Er1 141.7(2) . .
C29 O3 Er1 153.6(2) . .
C43 O4 C46 110.3(3) . .
C43 O4 Er1 124.4(2) . .
C46 O4 Er1 123.3(2) . .
O1 C1 C6 116.5(3) . .
O1 C1 C2 123.2(3) . .
C6 C1 C2 120.3(3) . .
C3 C2 C1 116.0(3) . .
C3 C2 C7 120.5(3) . .
C1 C2 C7 123.5(3) . .
C4 C3 C2 124.5(3) . .
C5 C4 C3 117.5(3) . .
C5 C4 C11 121.8(3) . .
C3 C4 C11 120.5(3) . .
C4 C5 C6 120.2(3) . .
C5 C6 C1 121.5(3) . .
C2 C7 C9 109.6(3) . .
C2 C7 C10 111.1(3) . .
C9 C7 C10 110.1(3) . .
C2 C7 C8 112.2(2) . .
C9 C7 C8 107.0(3) . .
C10 C7 C8 106.8(3) . .
C14 C11 C12' 119.0(6) . .
C14 C11 C4 118.4(5) . .
C12' C11 C4 118.8(5) . .
C14 C11 C13' 61.3(6) . .
C12' C11 C13' 114.0(6) . .
C4 C11 C13' 110.5(4) . .
C14 C11 C12 115.4(7) . .
C12' C11 C12 28.2(5) . .
C4 C11 C12 105.4(5) . .
C13' C11 C12 139.7(6) . .
C14 C11 C13 110.1(7) . .
C12' C11 C13 78.2(7) . .
C4 C11 C13 100.5(5) . .
C13' C11 C13 51.1(6) . .
C12 C11 C13 105.2(8) . .
C14 C11 C14' 33.0(5) . .
C12' C11 C14' 107.9(6) . .
C4 C11 C14' 108.3(5) . .
C13' C11 C14' 94.3(6) . .
C12 C11 C14' 91.2(6) . .
C13 C11 C14' 141.6(6) . .
O2 C15 C20 118.1(3) . .
O2 C15 C16 122.7(3) . .
C20 C15 C16 119.2(3) . .
C17 C16 C15 116.4(3) . .
C17 C16 C21 121.3(3) . .
C15 C16 C21 122.2(3) . .
C18 C17 C16 124.9(3) . .
C19 C18 C17 117.1(3) . .
C19 C18 C25 122.7(4) . .
C17 C18 C25 120.2(3) . .
C18 C19 C20 120.2(4) . .
C15 C20 C19 122.2(3) . .
C16 C21 C24 109.2(3) . .
C16 C21 C23 110.8(3) . .
C24 C21 C23 109.1(3) . .
C16 C21 C22 112.9(3) . .
C24 C21 C22 107.3(3) . .
C23 C21 C22 107.4(3) . .
C28 C25 C26 111.6(6) . .
C28 C25 C18 110.1(4) . .
C26 C25 C18 112.9(4) . .
C28 C25 C27 110.2(6) . .
C26 C25 C27 104.7(5) . .
C18 C25 C27 107.1(5) . .
O3 C29 C34 118.3(3) . .
O3 C29 C30 123.0(3) . .
C34 C29 C30 118.6(3) . .
C31 C30 C29 117.1(3) . .
C31 C30 C35 121.0(3) . .
C29 C30 C35 121.9(3) . .
C32 C31 C30 124.8(3) . .
C31 C32 C33 116.1(3) . .
C31 C32 C39 123.1(3) . .
C33 C32 C39 120.7(3) . .
C34 C33 C32 120.9(3) . .
C33 C34 C29 122.4(3) . .
C38 C35 C30 108.7(3) . .
C38 C35 C36 110.2(3) . .
C30 C35 C36 110.3(3) . .
C38 C35 C37 108.4(4) . .
C30 C35 C37 112.4(3) . .
C36 C35 C37 106.8(4) . .
C41 C39 C40 108.3(5) . .
C41 C39 C42 108.2(5) . .
C40 C39 C42 106.4(4) . .
C41 C39 C32 111.8(3) . .
C40 C39 C32 109.9(4) . .
C42 C39 C32 111.9(3) . .
O4 C43 C44 105.7(4) . .
C43 C44 C45 103.0(6) . .
C46 C45 C44 103.2(8) . .
O4 C46 C45 103.7(6) . .

loop_
_geom_bond_atom_site_label_1
_geom_bond_atom_site_label_2
_geom_bond_distance
_geom_bond_site_symmetry_2
Er1 O3 2.064(2) .
Er1 O2 2.084(2) .
Er1 O1 2.243(2) 2_576
Er1 O1 2.260(2) .
Er1 O4 2.341(2) .
Er1 Er1 3.6199(3) 2_576
O1 C1 1.386(3) .
O1 Er1 2.243(2) 2_576
O2 C15 1.353(4) .
O3 C29 1.353(4) .
O4 C43 1.455(4) .
O4 C46 1.459(4) .
C1 C6 1.391(4) .
C1 C2 1.402(4) .
C2 C3 1.398(4) .
C2 C7 1.526(4) .
C3 C4 1.393(5) .
C4 C5 1.380(5) .
C4 C11 1.530(5) .
C5 C6 1.382(4) .
C7 C9 1.528(5) .
C7 C10 1.529(4) .
C7 C8 1.535(4) .
C11 C14 1.323(10) .
C11 C12' 1.386(10) .
C11 C13' 1.582(10) .
C11 C12 1.627(11) .
C11 C13 1.657(13) .
C11 C14' 1.691(11) .
C15 C20 1.383(5) .
C15 C16 1.417(4) .
C16 C17 1.395(5) .
C16 C21 1.525(5) .
C17 C18 1.385(5) .
C18 C19 1.383(5) .
C18 C25 1.526(5) .
C19 C20 1.388(5) .
C21 C24 1.530(5) .
C21 C23 1.534(5) .
C21 C22 1.536(5) .
C25 C28 1.495(8) .
C25 C26 1.503(7) .
C25 C27 1.584(9) .
C29 C34 1.390(5) .
C29 C30 1.407(5) .
C30 C31 1.399(5) .
C30 C35 1.530(5) .
C31 C32 1.390(5) .
C32 C33 1.391(4) .
C32 C39 1.530(4) .
C33 C34 1.377(4) .
C35 C38 1.523(6) .
C35 C36 1.537(5) .
C35 C37 1.538(6) .
C39 C41 1.497(6) .
C39 C40 1.510(7) .
C39 C42 1.524(6) .
C43 C44 1.464(7) .
C44 C45 1.525(14) .
C45 C46 1.520(13) .
